data_1543581
loop_
_publ_author_name
'Li Li'
'Hong Chen'
'Yong-Zhen Qiao'
'Yun-Yin Niu'

_publ_section_title
;
 The subtle effect of methyl substituent in C2-symmetric template on the
 formation of halocluster hybrids
;
_journal_name_full 'Inorganica Chimica Acta'
_journal_page_first 227
_journal_page_last 232
_journal_paper_doi 10.1016/j.ica.2013.09.029
_journal_volume 409B
_journal_year 2014
_chemical_formula_moiety 'Ag4 I6, C18 H26 N4'
_chemical_formula_sum 'C18 H26 Ag4 I6 N4'
_chemical_formula_weight 1491.31
_space_group_crystal_system monoclinic
_space_group_IT_number 14
_space_group_name_Hall '-P 2ybc'
_space_group_name_H-M_alt 'P 1 21/c 1'
_symmetry_space_group_name_Hall '-P 2ybc'
_symmetry_space_group_name_H-M 'P 1 21/c 1'
_atom_sites_solution_hydrogens geom
_atom_sites_solution_primary direct
_atom_sites_solution_secondary difmap
_cell_angle_alpha 90.00
_cell_angle_beta 103.211(6)
_cell_angle_gamma 90.00
_cell_formula_units_Z 2
_cell_length_a 6.8877(3)
_cell_length_b 16.7829(7)
_cell_length_c 14.5565(10)
_cell_measurement_reflns_used 2110
_cell_measurement_temperature 291(2)
_cell_measurement_theta_max 26.3154
_cell_measurement_theta_min 2.8692
_cell_volume 1638.14(16)
_computing_cell_refinement
;
CrysAlisPro, Agilent Technologies,
Version 1.171.35.19 (release 27-10-2011 CrysAlis171 .NET)
(compiled Oct 27 2011,15:02:11)
;
_computing_data_collection
;
CrysAlisPro, Agilent Technologies,
Version 1.171.35.19 (release 27-10-2011 CrysAlis171 .NET)
(compiled Oct 27 2011,15:02:11)
;
_computing_data_reduction
;
CrysAlisPro, Agilent Technologies,
Version 1.171.35.19 (release 27-10-2011 CrysAlis171 .NET)
(compiled Oct 27 2011,15:02:11)
;
_computing_molecular_graphics
;
O. V. Dolomanov, L. J. Bourhis, R. J. Gildea, J. A. K. Howard and H. Puschmann,
OLEX2: a complete structure solution, refinement and analysis program.
J. Appl. Cryst. (2009). 42, 339-341.
;
_computing_publication_material
;
O. V. Dolomanov, L. J. Bourhis, R. J. Gildea, J. A. K. Howard and H. Puschmann,
OLEX2: a complete structure solution, refinement and analysis program.
J. Appl. Cryst. (2009). 42, 339-341.
;
_computing_structure_refinement
;
SHELXL, G.M. Sheldrick, Acta Cryst.
(2008). A64, 112-122
;
_computing_structure_solution
;
SHELXS, G.M. Sheldrick, Acta Cryst.
(2008). A64, 112-122
;
_diffrn_ambient_temperature 291.15
_diffrn_detector_area_resol_mean 16.2312
_diffrn_measured_fraction_theta_full 0.999
_diffrn_measured_fraction_theta_max 0.999
_diffrn_measurement_details
;
  1 omega  -62.00  -22.00   1.0000   21.0000
omega____ theta____ kappa____ phi______ frames
    -      -17.2104  -57.0000 -180.0000 40

  2 omega  -53.00   56.00   1.0000   21.0000
omega____ theta____ kappa____ phi______ frames
    -       19.9448  -19.0000 -150.0000 109

  3 omega   35.00   95.00   1.0000   21.0000
omega____ theta____ kappa____ phi______ frames
    -       19.9448  178.0000  -90.0000 60

  4 omega   28.00   62.00   1.0000   21.0000
omega____ theta____ kappa____ phi______ frames
    -       19.9448  -99.0000 -120.0000 34
;
_diffrn_measurement_device_type 'Xcalibur, Eos, Gemini'
_diffrn_measurement_method '\w scans'
_diffrn_orient_matrix_UB_11 0.0068052000
_diffrn_orient_matrix_UB_12 -0.0321851000
_diffrn_orient_matrix_UB_13 0.0322503000
_diffrn_orient_matrix_UB_21 -0.0378078000
_diffrn_orient_matrix_UB_22 -0.0262155000
_diffrn_orient_matrix_UB_23 -0.0380386000
_diffrn_orient_matrix_UB_31 0.0986239000
_diffrn_orient_matrix_UB_32 -0.0077935000
_diffrn_orient_matrix_UB_33 -0.0044804000
_diffrn_radiation_monochromator graphite
_diffrn_radiation_type 'Mo K\a'
_diffrn_radiation_wavelength 0.7107
_diffrn_reflns_av_R_equivalents 0.0301
_diffrn_reflns_av_unetI/netI 0.0492
_diffrn_reflns_limit_h_max 8
_diffrn_reflns_limit_h_min -8
_diffrn_reflns_limit_k_max 20
_diffrn_reflns_limit_k_min -20
_diffrn_reflns_limit_l_max 18
_diffrn_reflns_limit_l_min -18
_diffrn_reflns_number 7317
_diffrn_reflns_theta_full 26.37
_diffrn_reflns_theta_max 26.37
_diffrn_reflns_theta_min 2.87
_diffrn_source 'Enhance (Mo) X-ray Source'
_exptl_absorpt_coefficient_mu 8.024
_exptl_absorpt_correction_T_max 1.00000
_exptl_absorpt_correction_T_min 0.78072
_exptl_absorpt_correction_type multi-scan
_exptl_absorpt_process_details
;
CrysAlisPro, Agilent Technologies,
Version 1.171.35.19 (release 27-10-2011 CrysAlis171 .NET)
(compiled Oct 27 2011,15:02:11)
Empirical absorption correction using spherical harmonics,
 implemented in SCALE3 ABSPACK scaling algorithm.
;
_exptl_crystal_density_diffrn 3.023
_exptl_crystal_density_method 'not measured'
_exptl_crystal_F_000 1336
_exptl_crystal_size_max 0.20
_exptl_crystal_size_mid 0.15
_exptl_crystal_size_min 0.10
_refine_diff_density_max 0.930
_refine_diff_density_min -1.096
_refine_diff_density_rms 0.140
_refine_ls_extinction_method none
_refine_ls_goodness_of_fit_ref 1.052
_refine_ls_hydrogen_treatment constr
_refine_ls_matrix_type full
_refine_ls_number_parameters 147
_refine_ls_number_reflns 3350
_refine_ls_number_restraints 0
_refine_ls_restrained_S_all 1.052
_refine_ls_R_factor_all 0.0721
_refine_ls_R_factor_gt 0.0407
_refine_ls_shift/su_max 0.001
_refine_ls_shift/su_mean 0.000
_refine_ls_structure_factor_coef Fsqd
_refine_ls_weighting_details 'calc w=1/[\s^2^(Fo^2^)+(0.0184P)^2^+0.0000P] where P=(Fo^2^+2Fc^2^)/3'
_refine_ls_weighting_scheme calc
_refine_ls_wR_factor_gt 0.0610
_refine_ls_wR_factor_ref 0.0696
_reflns_number_gt 2271
_reflns_number_total 3350
_reflns_threshold_expression >2sigma(I)
_cod_data_source_file ICA-2014-409B-227-232-4.cif
_cod_data_source_block 4
_cod_depositor_comments
;
The following automatic conversions were performed:

'_journal_paper_doi' value 'doi:10.1016/j.ica.2013.09.029' was
changed to '10.1016/j.ica.2013.09.029'.

Automatic conversion script
Id: cif_fix_values 6433 2018-09-21 13:16:33Z andrius 
;
_cod_original_cell_volume 1638.13(15)
_cod_database_code 1543581

loop_
_space_group_symop_id
_space_group_symop_operation_xyz
1 'x, y, z'
2 '-x, y+1/2, -z+1/2'
3 '-x, -y, -z'
4 'x, -y-1/2, z-1/2'

loop_
_atom_site_label
_atom_site_type_symbol
_atom_site_fract_x
_atom_site_fract_y
_atom_site_fract_z
_atom_site_U_iso_or_equiv
_atom_site_adp_type
_atom_site_occupancy
_atom_site_symmetry_multiplicity
_atom_site_calc_flag
_atom_site_refinement_flags
_atom_site_disorder_assembly
_atom_site_disorder_group
I1 I 1.12896(7) 0.52821(3) 0.75479(3) 0.05823(17) Uani 1 1 d . . .
I2 I 0.68019(7) 0.34626(3) 0.83249(3) 0.05597(16) Uani 1 1 d . . .
I3 I 0.72982(6) 0.59913(3) 0.96268(3) 0.05191(15) Uani 1 1 d . . .
Ag1 Ag 0.94532(9) 0.47222(4) 0.89395(5) 0.0708(2) Uani 1 1 d . . .
Ag2 Ag 0.54510(10) 0.53113(5) 1.11139(5) 0.0793(2) Uani 1 1 d . . .
N1 N 1.0745(9) 0.2903(4) 0.6424(5) 0.0585(17) Uani 1 1 d . . .
N2 N 0.8806(9) 0.3371(4) 0.5176(4) 0.0559(17) Uani 1 1 d . . .
C1 C 1.1827(12) 0.3449(5) 0.6039(7) 0.073(3) Uani 1 1 d . . .
H1 H 1.3153 0.3587 0.6278 0.088 Uiso 1 1 calc R . .
C2 C 1.0643(13) 0.3738(5) 0.5271(7) 0.076(3) Uani 1 1 d . . .
H2 H 1.0977 0.4118 0.4868 0.092 Uiso 1 1 calc R . .
C3 C 0.8911(10) 0.2867(5) 0.5877(5) 0.0491(19) Uani 1 1 d . . .
C4 C 0.7017(10) 0.3593(5) 0.4476(5) 0.055(2) Uani 1 1 d . . .
H4A H 0.6080 0.3153 0.4388 0.066 Uiso 1 1 calc R . .
H4B H 0.7367 0.3692 0.3877 0.066 Uiso 1 1 calc R . .
C5 C 0.6017(10) 0.4332(4) 0.4762(5) 0.0437(17) Uani 1 1 d . . .
C6 C 0.6369(10) 0.4596(4) 0.5695(5) 0.0472(18) Uani 1 1 d . . .
H6A H 0.7788 0.4701 0.5901 0.057 Uiso 1 1 calc R . .
H6B H 0.6070 0.4157 0.6072 0.057 Uiso 1 1 calc R . .
C7 C 0.5369(10) 0.5266(4) 0.5921(5) 0.0462(18) Uani 1 1 d . . .
H7 H 0.5638 0.5446 0.6542 0.055 Uiso 1 1 calc R . .
C8 C 1.1479(11) 0.2462(5) 0.7306(6) 0.072(2) Uani 1 1 d . . .
H8A H 1.1360 0.1900 0.7181 0.108 Uiso 1 1 calc R . .
H8B H 1.0703 0.2603 0.7752 0.108 Uiso 1 1 calc R . .
H8C H 1.2853 0.2594 0.7560 0.108 Uiso 1 1 calc R . .
C9 C 0.7326(9) 0.2332(5) 0.6021(5) 0.060(2) Uani 1 1 d . . .
H9A H 0.7905 0.1887 0.6400 0.090 Uiso 1 1 calc R . .
H9B H 0.6578 0.2145 0.5421 0.090 Uiso 1 1 calc R . .
H9C H 0.6455 0.2615 0.6337 0.090 Uiso 1 1 calc R . .

loop_
_atom_site_aniso_label
_atom_site_aniso_U_11
_atom_site_aniso_U_22
_atom_site_aniso_U_33
_atom_site_aniso_U_23
_atom_site_aniso_U_13
_atom_site_aniso_U_12
I1 0.0592(3) 0.0664(4) 0.0501(3) 0.0049(3) 0.0148(2) 0.0027(3)
I2 0.0585(3) 0.0490(3) 0.0600(3) -0.0023(3) 0.0128(2) -0.0051(3)
I3 0.0474(3) 0.0491(3) 0.0600(3) 0.0063(3) 0.0142(2) 0.0070(3)
Ag1 0.0703(4) 0.0721(5) 0.0717(4) -0.0023(4) 0.0199(3) -0.0081(4)
Ag2 0.0740(4) 0.0796(6) 0.0824(5) 0.0000(5) 0.0136(4) 0.0101(4)
N1 0.055(4) 0.043(4) 0.079(5) -0.009(4) 0.018(4) 0.001(4)
N2 0.065(4) 0.044(4) 0.062(4) 0.001(4) 0.022(3) -0.002(4)
C1 0.054(5) 0.051(6) 0.126(8) -0.011(6) 0.043(6) -0.011(5)
C2 0.076(6) 0.051(6) 0.116(8) 0.003(6) 0.050(6) -0.007(5)
C3 0.048(4) 0.044(5) 0.059(5) -0.014(5) 0.018(4) -0.003(4)
C4 0.069(5) 0.047(5) 0.051(5) 0.007(4) 0.016(4) 0.011(4)
C5 0.051(4) 0.040(4) 0.042(4) -0.002(4) 0.015(3) -0.006(4)
C6 0.058(4) 0.039(5) 0.047(4) 0.003(4) 0.017(4) -0.005(4)
C7 0.066(5) 0.038(4) 0.037(4) -0.003(4) 0.015(4) -0.008(4)
C8 0.069(5) 0.064(6) 0.077(6) -0.007(5) 0.003(5) -0.001(5)
C9 0.053(4) 0.052(5) 0.078(6) -0.006(5) 0.020(4) -0.014(4)

loop_
_atom_type_symbol
_atom_type_description
_atom_type_scat_dispersion_real
_atom_type_scat_dispersion_imag
_atom_type_scat_source
C C 0.0033 0.0016 'International Tables Vol C Tables 4.2.6.8 and 6.1.1.4'
H H 0.0000 0.0000 'International Tables Vol C Tables 4.2.6.8 and 6.1.1.4'
Ag Ag -0.8971 1.1015 'International Tables Vol C Tables 4.2.6.8 and 6.1.1.4'
I I -0.4742 1.8119 'International Tables Vol C Tables 4.2.6.8 and 6.1.1.4'
N N 0.0061 0.0033 'International Tables Vol C Tables 4.2.6.8 and 6.1.1.4'

loop_
_geom_angle_atom_site_label_1
_geom_angle_atom_site_label_2
_geom_angle_atom_site_label_3
_geom_angle
_geom_angle_site_symmetry_1
_geom_angle_site_symmetry_3
Ag1 I1 Ag2 78.40(2) . 3_767
Ag1 I2 Ag2 73.59(2) . 3_667
Ag1 I3 Ag1 65.16(2) . 3_767
Ag1 I3 Ag2 107.85(3) . .
Ag1 I3 Ag2 73.17(2) 3_767 .
Ag1 I3 Ag2 70.37(2) . 3_667
Ag2 I3 Ag1 106.25(2) 3_667 3_767
Ag2 I3 Ag2 68.54(3) 3_667 .
I1 Ag1 I2 113.16(3) . .
I1 Ag1 I3 104.77(2) . 3_767
I1 Ag1 I3 110.87(3) . .
I1 Ag1 Ag1 124.53(4) . 3_767
I1 Ag1 Ag2 127.58(3) . 3_667
I2 Ag1 I3 108.44(2) . .
I2 Ag1 I3 104.70(3) . 3_767
I2 Ag1 Ag1 121.93(3) . 3_767
I2 Ag1 Ag2 53.279(19) . 3_667
I3 Ag1 I3 114.84(2) . 3_767
I3 Ag1 Ag1 58.06(2) . 3_767
I3 Ag1 Ag1 56.78(2) 3_767 3_767
I3 Ag1 Ag2 127.35(2) 3_767 3_667
I3 Ag1 Ag2 55.233(19) . 3_667
Ag1 Ag1 Ag2 92.38(3) 3_767 3_667
I1 Ag2 I2 117.84(3) 3_767 3_667
I1 Ag2 I3 103.56(2) 3_767 .
I1 Ag2 I3 109.79(3) 3_767 3_667
I1 Ag2 Ag1 130.72(3) 3_767 3_667
I1 Ag2 Ag2 120.54(4) 3_767 3_667
I2 Ag2 I3 106.67(3) 3_667 .
I2 Ag2 I3 107.46(2) 3_667 3_667
I2 Ag2 Ag1 53.127(19) 3_667 3_667
I2 Ag2 Ag2 121.40(4) 3_667 3_667
I3 Ag2 I3 111.46(3) 3_667 .
I3 Ag2 Ag1 54.396(19) 3_667 3_667
I3 Ag2 Ag1 125.71(3) . 3_667
I3 Ag2 Ag2 56.38(2) 3_667 3_667
I3 Ag2 Ag2 55.08(2) . 3_667
Ag2 Ag2 Ag1 90.54(3) 3_667 3_667
C1 N1 C8 125.5(7) . .
C3 N1 C1 108.3(7) . .
C3 N1 C8 126.2(7) . .
C2 N2 C4 124.3(7) . .
C3 N2 C2 108.7(7) . .
C3 N2 C4 126.6(6) . .
N1 C1 H1 126.2 . .
C2 C1 N1 107.6(8) . .
C2 C1 H1 126.2 . .
N2 C2 H2 126.4 . .
C1 C2 N2 107.2(8) . .
C1 C2 H2 126.4 . .
N1 C3 C9 125.3(8) . .
N2 C3 N1 108.2(7) . .
N2 C3 C9 126.5(7) . .
N2 C4 H4A 109.1 . .
N2 C4 H4B 109.1 . .
N2 C4 C5 112.4(6) . .
H4A C4 H4B 107.9 . .
C5 C4 H4A 109.1 . .
C5 C4 H4B 109.1 . .
C6 C5 C4 122.4(7) . .
C7 C5 C4 118.7(6) 3_666 .
C7 C5 C6 118.8(6) 3_666 .
C5 C6 H6A 107.3 . .
C5 C6 H6B 107.3 . .
C5 C6 C7 120.0(7) . .
H6A C6 H6B 106.9 . .
C7 C6 H6A 107.3 . .
C7 C6 H6B 107.3 . .
C5 C7 C6 121.2(6) 3_666 .
C5 C7 H7 119.4 3_666 .
C6 C7 H7 119.4 . .
N1 C8 H8A 109.5 . .
N1 C8 H8B 109.5 . .
N1 C8 H8C 109.5 . .
H8A C8 H8B 109.5 . .
H8A C8 H8C 109.5 . .
H8B C8 H8C 109.5 . .
C3 C9 H9A 109.5 . .
C3 C9 H9B 109.5 . .
C3 C9 H9C 109.5 . .
H9A C9 H9B 109.5 . .
H9A C9 H9C 109.5 . .
H9B C9 H9C 109.5 . .

loop_
_geom_bond_atom_site_label_1
_geom_bond_atom_site_label_2
_geom_bond_distance
_geom_bond_site_symmetry_2
I1 Ag1 2.7853(8) .
I1 Ag2 2.7979(9) 3_767
I2 Ag1 2.8031(8) .
I2 Ag2 2.8087(9) 3_667
I3 Ag1 2.9431(9) 3_767
I3 Ag1 2.9017(8) .
I3 Ag2 2.9776(9) .
I3 Ag2 2.9317(9) 3_667
Ag1 I3 2.9431(9) 3_767
Ag1 Ag1 3.1473(13) 3_767
Ag1 Ag2 3.3613(9) 3_667
Ag2 I1 2.7978(9) 3_767
Ag2 I2 2.8088(9) 3_667
Ag2 I3 2.9316(9) 3_667
Ag2 Ag1 3.3614(9) 3_667
Ag2 Ag2 3.3277(15) 3_667
N1 C1 1.378(9) .
N1 C3 1.332(8) .
N1 C8 1.468(9) .
N2 C2 1.385(9) .
N2 C3 1.315(9) .
N2 C4 1.456(8) .
C1 H1 0.9300 .
C1 C2 1.316(11) .
C2 H2 0.9300 .
C3 C9 1.465(9) .
C4 H4A 0.9700 .
C4 H4B 0.9700 .
C4 C5 1.522(9) .
C5 C6 1.396(9) .
C5 C7 1.386(9) 3_666
C6 H6A 0.9700 .
C6 H6B 0.9700 .
C6 C7 1.397(9) .
C7 C5 1.386(9) 3_666
C7 H7 0.9300 .
C8 H8A 0.9600 .
C8 H8B 0.9600 .
C8 H8C 0.9600 .
C9 H9A 0.9600 .
C9 H9B 0.9600 .
C9 H9C 0.9600 .

loop_
_geom_torsion_atom_site_label_1
_geom_torsion_atom_site_label_2
_geom_torsion_atom_site_label_3
_geom_torsion_atom_site_label_4
_geom_torsion
_geom_torsion_site_symmetry_1
_geom_torsion_site_symmetry_2
_geom_torsion_site_symmetry_3
_geom_torsion_site_symmetry_4
Ag1 I3 Ag1 I1 -118.50(4) 3_767 . . .
Ag1 I3 Ag1 I2 116.69(3) 3_767 . . .
Ag1 I3 Ag1 I3 0.0 3_767 . . 3_767
Ag1 I3 Ag1 Ag2 119.51(3) 3_767 . . 3_667
Ag1 I3 Ag2 I1 2.31(3) 3_767 . . 3_767
Ag1 I3 Ag2 I1 58.36(3) . . . 3_767
Ag1 I3 Ag2 I2 127.32(3) 3_767 . . 3_667
Ag1 I3 Ag2 I2 -176.63(3) . . . 3_667
Ag1 I3 Ag2 I3 -115.66(3) 3_767 . . 3_667
Ag1 I3 Ag2 I3 -59.62(3) . . . 3_667
Ag1 I3 Ag2 Ag1 -120.42(3) . . . 3_667
Ag1 I3 Ag2 Ag1 -176.46(4) 3_767 . . 3_667
Ag1 I3 Ag2 Ag2 -59.61(3) . . . 3_667
Ag1 I3 Ag2 Ag2 -115.66(3) 3_767 . . 3_667
Ag2 I1 Ag1 I2 -115.90(3) 3_767 . . .
Ag2 I1 Ag1 I3 -2.43(3) 3_767 . . 3_767
Ag2 I1 Ag1 I3 122.01(3) 3_767 . . .
Ag2 I1 Ag1 Ag1 57.16(5) 3_767 . . 3_767
Ag2 I1 Ag1 Ag2 -176.46(4) 3_767 . . 3_667
Ag2 I2 Ag1 I1 -120.55(3) 3_667 . . .
Ag2 I2 Ag1 I3 2.89(3) 3_667 . . .
Ag2 I2 Ag1 I3 125.93(3) 3_667 . . 3_767
Ag2 I2 Ag1 Ag1 66.19(4) 3_667 . . 3_767
Ag2 I3 Ag1 I1 121.99(3) 3_667 . . .
Ag2 I3 Ag1 I1 -179.54(3) . . . .
Ag2 I3 Ag1 I2 -2.82(2) 3_667 . . .
Ag2 I3 Ag1 I2 55.65(3) . . . .
Ag2 I3 Ag1 I3 -119.51(3) 3_667 . . 3_767
Ag2 I3 Ag1 I3 -61.03(3) . . . 3_767
Ag2 I3 Ag1 Ag1 -61.03(3) . . . 3_767
Ag2 I3 Ag1 Ag1 -119.51(3) 3_667 . . 3_767
Ag2 I3 Ag1 Ag2 58.47(3) . . . 3_667
Ag2 I3 Ag2 I1 117.97(4) 3_667 . . 3_767
Ag2 I3 Ag2 I2 -117.02(3) 3_667 . . 3_667
Ag2 I3 Ag2 I3 0.0 3_667 . . 3_667
Ag2 I3 Ag2 Ag1 -60.81(3) 3_667 . . 3_667
N1 C1 C2 N2 0.0(9) . . . .
N2 C4 C5 C6 -19.9(9) . . . .
N2 C4 C5 C7 163.5(6) . . . 3_666
C1 N1 C3 N2 -0.6(8) . . . .
C1 N1 C3 C9 177.2(7) . . . .
C2 N2 C3 N1 0.6(8) . . . .
C2 N2 C3 C9 -177.2(7) . . . .
C2 N2 C4 C5 -79.1(8) . . . .
C3 N1 C1 C2 0.4(9) . . . .
C3 N2 C2 C1 -0.4(9) . . . .
C3 N2 C4 C5 92.5(9) . . . .
C4 N2 C2 C1 172.6(7) . . . .
C4 N2 C3 N1 -172.1(6) . . . .
C4 N2 C3 C9 10.1(12) . . . .
C4 C5 C6 C7 -178.2(6) . . . .
C5 C6 C7 C5 1.6(11) . . . 3_666
C7 C5 C6 C7 -1.6(11) 3_666 . . .
C8 N1 C1 C2 -177.7(7) . . . .
C8 N1 C3 N2 177.4(6) . . . .
C8 N1 C3 C9 -4.7(11) . . . .
